data_1004086
loop_
_publ_author_name
'Follet Houttemane, C'
'Canonne, J'
'Boivin, J C'
'Champarnaud Mesjard, J C'
'Mercurio, D'
'Frit, B'

_publ_section_title
;
Electrical Properties and High Temperature Crystal Structure of the
Bismuth Lead Oxyfluoride: Bi Pb O~2~ F
;
_journal_coden_ASTM SSIOD3
_journal_name_full 'Solid State Ionics'
_journal_page_first 458
_journal_page_last 464
_journal_volume 28
_journal_year 1988
_chemical_formula_structural 'Bi Pb O2 F'
_chemical_formula_sum 'Bi F O2 Pb'
_chemical_name_systematic 'Bismuth lead oxyfluoride'
_space_group_IT_number 164
_symmetry_cell_setting trigonal
_symmetry_Int_Tables_number 164
_symmetry_space_group_name_Hall '-P 3 2"'
_symmetry_space_group_name_H-M 'P -3 m 1'
_cell_angle_alpha 90
_cell_angle_beta 90
_cell_angle_gamma 120
_cell_formula_units_Z 1
_cell_length_a 4.101(4)
_cell_length_b 4.101(4)
_cell_length_c 6.066(4)
_cell_volume 88.4
_refine_ls_R_factor_all 0.039
_cod_database_code 1004086

loop_
_symmetry_equiv_pos_as_xyz
x,y,z
-y,x-y,z
y-x,-x,z
-y,-x,z
x,x-y,z
y-x,y,z
-x,-y,-z
y,y-x,-z
x-y,x,-z
y,x,-z
-x,y-x,-z
x-y,-y,-z

loop_
_atom_site_label
_atom_site_type_symbol
_atom_site_symmetry_multiplicity
_atom_site_Wyckoff_symbol
_atom_site_fract_x
_atom_site_fract_y
_atom_site_fract_z
_atom_site_occupancy
_atom_site_attached_hydrogens
_atom_site_calc_flag
Bi1 Bi3+ 2 d 0.3333 0.6667 0.2662(3) 0.5 0 d
Pb1 Pb2+ 2 d 0.3333 0.6667 0.2662(3) 0.5 0 d
O1 O2- 6 i 0.2605(50) 0.521(5) 0.6352(70) 0.333 0 d
F1 F1- 6 g 0.068(30) 0. 0. 0.117 0 d
F2 F1- 2 c 0. 0. 0.373(30) 0.15 0 d

loop_
_atom_type_symbol
_atom_type_oxidation_number
Bi3+ 3.000
Pb2+ 2.000
O2- -2.000
F1- -1.000
